data_7157121
loop_
_publ_author_name
'Ansari, Monish Arbaz'
'Yadav, Dhananjay'
'Soni, Sonam'
'Singh, Maya Shankar'

_publ_section_title
;
 Phosphonium ylide catalysis: a divergent diastereoselective approach to
 synthesize cyclic ketene acetals [thia(zolidines/zinanes)] from
 \b-ketothioamides and dihaloalkanes.
;
_journal_issue 41
_journal_name_full 'Organic &amp; biomolecular chemistry'
_journal_page_first 9151
_journal_page_last 9162
_journal_paper_doi 10.1039/c9ob01948k
_journal_volume 17
_journal_year 2019
_chemical_formula_moiety 'C18 H15 N O3 S'
_chemical_formula_sum 'C18 H15 N O3 S'
_chemical_formula_weight 325.37
_space_group_crystal_system triclinic
_space_group_IT_number 2
_space_group_name_Hall '-P 1'
_space_group_name_H-M_alt 'P -1'
_symmetry_space_group_name_Hall '-P 1'
_symmetry_space_group_name_H-M 'P -1'
_atom_sites_solution_hydrogens geom
_audit_creation_method SHELXL-2014/7
_audit_update_record
;
2019-05-08 deposited with the CCDC.    2019-09-30 downloaded from the CCDC.
;
_cell_angle_alpha 86.670(2)
_cell_angle_beta 77.284(2)
_cell_angle_gamma 65.193(2)
_cell_formula_units_Z 2
_cell_length_a 8.5498(6)
_cell_length_b 9.8965(8)
_cell_length_c 10.4980(8)
_cell_measurement_reflns_used 9992
_cell_measurement_temperature 298(2)
_cell_measurement_theta_max 27.69
_cell_measurement_theta_min 2.69
_cell_volume 785.94(10)
_computing_cell_refinement 'Bruker SAINT'
_computing_data_collection 'Bruker APEX2'
_computing_data_reduction 'Bruker SAINT'
_computing_molecular_graphics 'Bruker SHELXTL'
_computing_publication_material 'Bruker SHELXTL'
_computing_structure_refinement 'SHELXL-2014 (Sheldrick 2014)'
_computing_structure_solution 'SHELXS-97 (Sheldrick 2008)'
_diffrn_ambient_temperature 298(2)
_diffrn_measured_fraction_theta_full 0.993
_diffrn_measured_fraction_theta_max 0.851
_diffrn_measurement_device_type 'Bruker APEX-II CCD'
_diffrn_measurement_method '\f and \w scans'
_diffrn_radiation_type MoK\a
_diffrn_radiation_wavelength 0.71073
_diffrn_reflns_av_R_equivalents 0.0211
_diffrn_reflns_av_unetI/netI 0.0173
_diffrn_reflns_Laue_measured_fraction_full 0.993
_diffrn_reflns_Laue_measured_fraction_max 0.851
_diffrn_reflns_limit_h_max 10
_diffrn_reflns_limit_h_min -11
_diffrn_reflns_limit_k_max 12
_diffrn_reflns_limit_k_min -12
_diffrn_reflns_limit_l_max 13
_diffrn_reflns_limit_l_min -13
_diffrn_reflns_number 19125
_diffrn_reflns_point_group_measured_fraction_full 0.993
_diffrn_reflns_point_group_measured_fraction_max 0.851
_diffrn_reflns_theta_full 25.242
_diffrn_reflns_theta_max 28.197
_diffrn_reflns_theta_min 2.688
_exptl_absorpt_coefficient_mu 0.220
_exptl_absorpt_correction_T_max 0.936
_exptl_absorpt_correction_T_min 0.936
_exptl_absorpt_correction_type multi-scan
_exptl_crystal_density_diffrn 1.375
_exptl_crystal_description block
_exptl_crystal_F_000 340
_exptl_crystal_size_max 0.300
_exptl_crystal_size_mid 0.300
_exptl_crystal_size_min 0.300
_refine_diff_density_max 0.202
_refine_diff_density_min -0.171
_refine_diff_density_rms 0.038
_refine_ls_extinction_coef 0.026(4)
_refine_ls_extinction_expression Fc^*^=kFc[1+0.001xFc^2^\l^3^/sin(2\q)]^-1/4^
_refine_ls_extinction_method 'SHELXL-2014/7 (Sheldrick 2014'
_refine_ls_goodness_of_fit_ref 1.052
_refine_ls_hydrogen_treatment constr
_refine_ls_matrix_type full
_refine_ls_number_parameters 209
_refine_ls_number_reflns 3289
_refine_ls_number_restraints 0
_refine_ls_restrained_S_all 1.052
_refine_ls_R_factor_all 0.0549
_refine_ls_R_factor_gt 0.0418
_refine_ls_shift/su_max 0.000
_refine_ls_shift/su_mean 0.000
_refine_ls_structure_factor_coef Fsqd
_refine_ls_weighting_details 'w=1/[\s^2^(Fo^2^)+(0.0508P)^2^+0.2203P] where P=(Fo^2^+2Fc^2^)/3'
_refine_ls_weighting_scheme calc
_refine_ls_wR_factor_gt 0.1048
_refine_ls_wR_factor_ref 0.1136
_reflns_Friedel_coverage 0.000
_reflns_number_gt 2638
_reflns_number_total 3289
_reflns_threshold_expression 'I > 2\s(I)'
_cod_data_source_file c9ob01948k2.cif
_cod_data_source_block BB_a
_cod_depositor_comments
;
The following automatic conversions were performed:

'_exptl_absorpt_correction_type' value 'MULTI-SCAN' changed to
'multi-scan' according to
/home/data/users/saulius/crontab/automatic-downloads/rss-feeds/RSC/lib/dictionaries/cif_core.dic
dictionary named 'cif_core.dic' version 2.4.2 from 2011-04-26.

Automatic conversion script
Id: cif_fix_values 4973 2017-02-22 13:04:09Z antanas 

 Adding full bibliography for 7157121--7157122.cif.
;
_cod_database_code 7157121
_shelx_shelxl_version_number 2014/7
_shelx_space_group_comment
;
The symmetry employed for this shelxl refinement is uniquely defined
by the following loop, which should always be used as a source of
symmetry information in preference to the above space-group names.
They are only intended as comments.
;
_shelx_estimated_absorpt_t_min 0.937
_shelx_estimated_absorpt_t_max 0.937

loop_
_space_group_symop_operation_xyz
'x, y, z'
'-x, -y, -z'

loop_
_atom_site_label
_atom_site_type_symbol
_atom_site_fract_x
_atom_site_fract_y
_atom_site_fract_z
_atom_site_U_iso_or_equiv
_atom_site_adp_type
_atom_site_occupancy
_atom_site_site_symmetry_order
_atom_site_calc_flag
_atom_site_refinement_flags_posn
_atom_site_refinement_flags_adp
C1 C 0.2406(2) 0.93997(18) 0.06465(19) 0.0550(4) Uani 1 1 d . .
H1 H 0.2645 0.9059 -0.0213 0.066 Uiso 1 1 calc R U
C2 C 0.0910(3) 1.0671(2) 0.1117(2) 0.0674(5) Uani 1 1 d . .
H2 H 0.0155 1.1190 0.0568 0.081 Uiso 1 1 calc R U
C3 C 0.0532(3) 1.1171(2) 0.2374(3) 0.0748(6) Uani 1 1 d . .
H3 H -0.0494 1.2014 0.2690 0.090 Uiso 1 1 calc R U
C4 C 0.1668(3) 1.0427(2) 0.3175(2) 0.0790(6) Uani 1 1 d . .
H4 H 0.1418 1.0777 0.4033 0.095 Uiso 1 1 calc R U
C5 C 0.3192(3) 0.9155(2) 0.2715(2) 0.0650(5) Uani 1 1 d . .
H5 H 0.3966 0.8661 0.3259 0.078 Uiso 1 1 calc R U
C6 C 0.3549(2) 0.86325(17) 0.14522(17) 0.0466(4) Uani 1 1 d . .
C7 C 0.6081(3) 0.7310(2) -0.03806(19) 0.0649(5) Uani 1 1 d . .
H6 H 0.6272 0.8211 -0.0532 0.078 Uiso 1 1 calc R U
H7 H 0.5431 0.7239 -0.1004 0.078 Uiso 1 1 calc R U
C8 C 0.7799(3) 0.5981(2) -0.0527(2) 0.0768(6) Uani 1 1 d . .
H9 H 0.8675 0.6238 -0.0285 0.092 Uiso 1 1 calc R U
H8 H 0.8225 0.5594 -0.1425 0.092 Uiso 1 1 calc R U
C9 C 0.5466(2) 0.59682(17) 0.14729(16) 0.0468(4) Uani 1 1 d . .
C10 C 0.4456(2) 0.56689(18) 0.25481(17) 0.0513(4) Uani 1 1 d . .
H10 H 0.3425 0.6445 0.2974 0.062 Uiso 1 1 calc R U
C11 C 0.4917(2) 0.42131(18) 0.30449(16) 0.0475(4) Uani 1 1 d . .
C12 C 0.3724(2) 0.39916(17) 0.42381(15) 0.0451(4) Uani 1 1 d . .
C13 C 0.3942(2) 0.25393(19) 0.45255(18) 0.0579(5) Uani 1 1 d . .
H11 H 0.4785 0.1734 0.3988 0.069 Uiso 1 1 calc R U
C14 C 0.2879(2) 0.23427(19) 0.56204(17) 0.0548(4) Uani 1 1 d . .
C15 C 0.1574(4) 0.1439(3) 0.7291(3) 0.1039(9) Uani 1 1 d . .
H13 H 0.0688 0.1070 0.7287 0.125 Uiso 1 1 calc R U
H12 H 0.2147 0.0998 0.8007 0.125 Uiso 1 1 calc R U
C16 C 0.1652(3) 0.3491(2) 0.64331(18) 0.0630(5) Uani 1 1 d . .
C17 C 0.1413(4) 0.4919(2) 0.6184(2) 0.0948(9) Uani 1 1 d . .
H14 H 0.0572 0.5710 0.6738 0.114 Uiso 1 1 calc R U
C18 C 0.2476(3) 0.5146(2) 0.50683(19) 0.0716(6) Uani 1 1 d . .
H15 H 0.2340 0.6113 0.4875 0.086 Uiso 1 1 calc R U
N1 N 0.51037(17) 0.73395(15) 0.09496(14) 0.0506(3) Uani 1 1 d . .
O1 O 0.62492(16) 0.31151(13) 0.25074(13) 0.0639(4) Uani 1 1 d . .
O2 O 0.2830(2) 0.10269(15) 0.60998(16) 0.0894(5) Uani 1 1 d . .
O3 O 0.0777(2) 0.29742(18) 0.74663(15) 0.0927(5) Uani 1 1 d . .
S1 S 0.73935(6) 0.46092(5) 0.05531(5) 0.06078(18) Uani 1 1 d . .

loop_
_atom_site_aniso_label
_atom_site_aniso_U_11
_atom_site_aniso_U_22
_atom_site_aniso_U_33
_atom_site_aniso_U_23
_atom_site_aniso_U_13
_atom_site_aniso_U_12
C1 0.0521(10) 0.0462(9) 0.0687(11) 0.0161(8) -0.0183(8) -0.0217(8)
C2 0.0534(11) 0.0445(10) 0.1052(17) 0.0171(10) -0.0283(11) -0.0177(8)
C3 0.0528(11) 0.0393(10) 0.125(2) -0.0063(11) -0.0160(12) -0.0131(8)
C4 0.0773(14) 0.0653(13) 0.0879(15) -0.0240(11) -0.0072(12) -0.0255(11)
C5 0.0599(11) 0.0611(11) 0.0694(12) -0.0005(9) -0.0208(9) -0.0171(9)
C6 0.0404(8) 0.0385(8) 0.0604(10) 0.0093(7) -0.0105(7) -0.0170(7)
C7 0.0647(11) 0.0584(11) 0.0603(11) 0.0122(9) 0.0046(9) -0.0248(9)
C8 0.0539(11) 0.0659(12) 0.0879(15) 0.0150(11) 0.0158(10) -0.0199(10)
C9 0.0364(8) 0.0428(8) 0.0536(9) 0.0087(7) -0.0077(7) -0.0112(7)
C10 0.0388(8) 0.0449(9) 0.0544(9) 0.0103(7) -0.0018(7) -0.0075(7)
C11 0.0398(8) 0.0465(9) 0.0499(9) 0.0085(7) -0.0078(7) -0.0136(7)
C12 0.0449(8) 0.0447(8) 0.0459(8) 0.0067(7) -0.0095(7) -0.0196(7)
C13 0.0579(10) 0.0414(9) 0.0572(10) 0.0081(7) -0.0010(8) -0.0108(8)
C14 0.0647(11) 0.0459(9) 0.0554(10) 0.0139(8) -0.0116(8) -0.0267(8)
C15 0.136(2) 0.0799(17) 0.0824(16) 0.0168(13) 0.0212(16) -0.0564(17)
C16 0.0768(13) 0.0637(11) 0.0513(10) 0.0006(8) 0.0071(9) -0.0420(10)
C17 0.125(2) 0.0576(12) 0.0779(14) -0.0191(10) 0.0458(14) -0.0454(13)
C18 0.0934(15) 0.0469(10) 0.0663(12) -0.0058(9) 0.0175(11) -0.0375(10)
N1 0.0424(7) 0.0441(7) 0.0544(8) 0.0117(6) -0.0034(6) -0.0124(6)
O1 0.0486(7) 0.0485(7) 0.0703(8) 0.0117(6) 0.0043(6) -0.0065(6)
O2 0.1147(13) 0.0514(8) 0.0831(10) 0.0184(7) 0.0117(9) -0.0345(8)
O3 0.1193(13) 0.0772(10) 0.0742(10) 0.0020(8) 0.0281(9) -0.0577(10)
S1 0.0422(3) 0.0474(3) 0.0725(3) 0.0075(2) 0.0073(2) -0.00964(19)

loop_
_atom_type_symbol
_atom_type_description
_atom_type_scat_dispersion_real
_atom_type_scat_dispersion_imag
_atom_type_scat_source
C C 0.0033 0.0016 'International Tables Vol C Tables 4.2.6.8 and 6.1.1.4'
H H 0.0000 0.0000 'International Tables Vol C Tables 4.2.6.8 and 6.1.1.4'
N N 0.0061 0.0033 'International Tables Vol C Tables 4.2.6.8 and 6.1.1.4'
O O 0.0106 0.0060 'International Tables Vol C Tables 4.2.6.8 and 6.1.1.4'
S S 0.1246 0.1234 'International Tables Vol C Tables 4.2.6.8 and 6.1.1.4'

loop_
_geom_angle_atom_site_label_1
_geom_angle_atom_site_label_2
_geom_angle_atom_site_label_3
_geom_angle
C2 C1 C6 120.01(19)
C2 C1 H1 120.0
C6 C1 H1 120.0
C3 C2 C1 120.68(19)
C3 C2 H2 119.7
C1 C2 H2 119.7
C2 C3 C4 119.69(19)
C2 C3 H3 120.2
C4 C3 H3 120.2
C3 C4 C5 120.5(2)
C3 C4 H4 119.7
C5 C4 H4 119.7
C6 C5 C4 119.61(19)
C6 C5 H5 120.2
C4 C5 H5 120.2
C5 C6 C1 119.48(16)
C5 C6 N1 120.95(15)
C1 C6 N1 119.55(16)
N1 C7 C8 106.88(15)
N1 C7 H6 110.3
C8 C7 H6 110.3
N1 C7 H7 110.3
C8 C7 H7 110.3
H6 C7 H7 108.6
C7 C8 S1 106.34(12)
C7 C8 H9 110.5
S1 C8 H9 110.5
C7 C8 H8 110.5
S1 C8 H8 110.5
H9 C8 H8 108.7
C10 C9 N1 125.47(15)
C10 C9 S1 123.46(12)
N1 C9 S1 111.05(11)
C9 C10 C11 122.52(15)
C9 C10 H10 118.7
C11 C10 H10 118.7
O1 C11 C10 122.38(15)
O1 C11 C12 118.88(14)
C10 C11 C12 118.72(14)
C18 C12 C13 119.20(15)
C18 C12 C11 122.94(15)
C13 C12 C11 117.83(15)
C14 C13 C12 117.59(16)
C14 C13 H11 121.2
C12 C13 H11 121.2
C16 C14 C13 122.69(16)
C16 C14 O2 108.95(16)
C13 C14 O2 128.36(17)
O3 C15 O2 109.91(17)
O3 C15 H13 109.7
O2 C15 H13 109.7
O3 C15 H12 109.7
O2 C15 H12 109.7
H13 C15 H12 108.2
C14 C16 C17 121.13(17)
C14 C16 O3 110.45(16)
C17 C16 O3 128.43(18)
C16 C17 C18 117.16(18)
C16 C17 H14 121.4
C18 C17 H14 121.4
C12 C18 C17 122.23(17)
C12 C18 H15 118.9
C17 C18 H15 118.9
C9 N1 C6 122.97(13)
C9 N1 C7 114.70(14)
C6 N1 C7 119.47(13)
C14 O2 C15 105.19(16)
C16 O3 C15 105.26(16)
C9 S1 C8 92.02(8)

loop_
_geom_bond_atom_site_label_1
_geom_bond_atom_site_label_2
_geom_bond_distance
C1 C2 1.381(3)
C1 C6 1.383(2)
C1 H1 0.9300
C2 C3 1.358(3)
C2 H2 0.9300
C3 C4 1.372(3)
C3 H3 0.9300
C4 C5 1.390(3)
C4 H4 0.9300
C5 C6 1.374(3)
C5 H5 0.9300
C6 N1 1.423(2)
C7 N1 1.456(2)
C7 C8 1.488(3)
C7 H6 0.9700
C7 H7 0.9700
C8 S1 1.815(2)
C8 H9 0.9700
C8 H8 0.9700
C9 C10 1.362(2)
C9 N1 1.369(2)
C9 S1 1.7459(16)
C10 C11 1.425(2)
C10 H10 0.9300
C11 O1 1.2434(19)
C11 C12 1.500(2)
C12 C18 1.374(2)
C12 C13 1.393(2)
C13 C14 1.360(2)
C13 H11 0.9300
C14 C16 1.356(3)
C14 O2 1.382(2)
C15 O3 1.384(3)
C15 O2 1.408(3)
C15 H13 0.9700
C15 H12 0.9700
C16 C17 1.359(3)
C16 O3 1.377(2)
C17 C18 1.386(3)
C17 H14 0.9300
C18 H15 0.9300

loop_
_geom_hbond_atom_site_label_D
_geom_hbond_atom_site_label_H
_geom_hbond_atom_site_label_A
_geom_hbond_distance_DH
_geom_hbond_distance_HA
_geom_hbond_distance_DA
_geom_hbond_angle_DHA
_geom_hbond_site_symmetry_A
C13 H11 O2 0.93 2.63 3.435(2) 145.7 2_656
C7 H7 O1 0.97 2.48 3.450(3) 175.5 2_665
C7 H7 O1 0.97 2.48 3.450(3) 175.5 2_665
C13 H11 O2 0.93 2.63 3.435(2) 145.7 2_656

loop_
_geom_torsion_atom_site_label_1
_geom_torsion_atom_site_label_2
_geom_torsion_atom_site_label_3
_geom_torsion_atom_site_label_4
_geom_torsion
C6 C1 C2 C3 -0.9(3)
C1 C2 C3 C4 1.6(3)
C2 C3 C4 C5 -0.8(3)
C3 C4 C5 C6 -0.7(3)
C4 C5 C6 C1 1.5(3)
C4 C5 C6 N1 179.56(17)
C2 C1 C6 C5 -0.7(3)
C2 C1 C6 N1 -178.81(15)
N1 C7 C8 S1 30.1(2)
N1 C9 C10 C11 -179.64(16)
S1 C9 C10 C11 2.0(3)
C9 C10 C11 O1 -1.9(3)
C9 C10 C11 C12 179.84(16)
O1 C11 C12 C18 164.42(18)
C10 C11 C12 C18 -17.3(3)
O1 C11 C12 C13 -13.6(2)
C10 C11 C12 C13 164.67(16)
C18 C12 C13 C14 0.7(3)
C11 C12 C13 C14 178.86(16)
C12 C13 C14 C16 -0.8(3)
C12 C13 C14 O2 179.22(18)
C13 C14 C16 C17 0.5(4)
O2 C14 C16 C17 -179.6(2)
C13 C14 C16 O3 -179.45(19)
O2 C14 C16 O3 0.5(2)
C14 C16 C17 C18 -0.1(4)
O3 C16 C17 C18 179.8(2)
C13 C12 C18 C17 -0.4(3)
C11 C12 C18 C17 -178.4(2)
C16 C17 C18 C12 0.0(4)
C10 C9 N1 C6 -2.8(3)
S1 C9 N1 C6 175.75(13)
C10 C9 N1 C7 -163.50(18)
S1 C9 N1 C7 15.04(19)
C5 C6 N1 C9 60.6(2)
C1 C6 N1 C9 -121.34(18)
C5 C6 N1 C7 -139.56(19)
C1 C6 N1 C7 38.5(2)
C8 C7 N1 C9 -30.1(2)
C8 C7 N1 C6 168.44(16)
C16 C14 O2 C15 -3.4(3)
C13 C14 O2 C15 176.6(2)
O3 C15 O2 C14 5.1(3)
C14 C16 O3 C15 2.6(3)
C17 C16 O3 C15 -177.3(3)
O2 C15 O3 C16 -4.8(3)
C10 C9 S1 C8 -177.90(17)
N1 C9 S1 C8 3.52(15)
C7 C8 S1 C9 -19.81(17)
